data_1514949
loop_
_publ_author_name
'Mei, Ju'
'Wang, Jian'
'Sun, Jing Zhi'
'Zhao, Hui'
'Yuan, Wangzhang'
'Deng, Chunmei'
'Chen, Shuming'
'Sung, Herman H. Y.'
'Lu, Ping'
'Qin, Anjun'
'Kwok, Hoi Sing'
'Ma, Yuguang'
'Williams, Ian D.'
'Tang, Ben Zhong'

_publ_section_title
;
 Siloles symmetrically substituted on their 2,5-positions with
 electron-accepting and donating moieties: facile synthesis,
 aggregation-enhanced emission, solvatochromism, and device application
;
_journal_issue 2
_journal_name_full 'Chemical Science'
_journal_page_first 549
_journal_paper_doi 10.1039/c1sc00688f
_journal_volume 3
_journal_year 2012
_chemical_formula_sum 'C32 H26 O2 Si'
_chemical_formula_weight 470.62
_chemical_name_systematic
;
?
;
_space_group_IT_number 61
_symmetry_cell_setting orthorhombic
_symmetry_space_group_name_Hall '-P 2ac 2ab'
_symmetry_space_group_name_H-M 'P b c a'
_atom_sites_solution_hydrogens geom
_atom_sites_solution_primary direct
_atom_sites_solution_secondary difmap
_audit_creation_method SHELXL-97
_cell_angle_alpha 90.00
_cell_angle_beta 90.00
_cell_angle_gamma 90.00
_cell_formula_units_Z 16
_cell_length_a 21.7477(9)
_cell_length_b 13.4689(6)
_cell_length_c 35.5044(11)
_cell_measurement_reflns_used 4649
_cell_measurement_temperature 173(2)
_cell_measurement_theta_max 71.41
_cell_measurement_theta_min 2.37
_cell_volume 10399.9(7)
_computing_structure_refinement 'SHELXL-97 (Sheldrick, 1997)'
_computing_structure_solution 'SHELXS-97 (Sheldrick, 1990)'
_diffrn_ambient_temperature 173(2)
_diffrn_measured_fraction_theta_full 0.984
_diffrn_measured_fraction_theta_max 0.983
_diffrn_radiation_monochromator graphite
_diffrn_radiation_source 'fine-focus sealed tube'
_diffrn_radiation_type CuK\a
_diffrn_radiation_wavelength 1.54178
_diffrn_reflns_av_R_equivalents 0.0610
_diffrn_reflns_av_sigmaI/netI 0.1004
_diffrn_reflns_limit_h_max 23
_diffrn_reflns_limit_h_min -25
_diffrn_reflns_limit_k_max 16
_diffrn_reflns_limit_k_min -14
_diffrn_reflns_limit_l_max 31
_diffrn_reflns_limit_l_min -42
_diffrn_reflns_number 28501
_diffrn_reflns_theta_full 66.50
_diffrn_reflns_theta_max 67.49
_diffrn_reflns_theta_min 2.49
_exptl_absorpt_coefficient_mu 0.996
_exptl_absorpt_correction_T_max 1.00
_exptl_absorpt_correction_T_min 0.81
_exptl_absorpt_correction_type multi-scan
_exptl_absorpt_process_details SADABS
_exptl_crystal_colour yellow
_exptl_crystal_density_diffrn 1.202
_exptl_crystal_density_method 'not measured'
_exptl_crystal_description bar
_exptl_crystal_F_000 3968
_exptl_crystal_size_max 0.30
_exptl_crystal_size_mid 0.07
_exptl_crystal_size_min 0.06
_refine_diff_density_max 0.485
_refine_diff_density_min -0.283
_refine_diff_density_rms 0.040
_refine_ls_extinction_method none
_refine_ls_goodness_of_fit_ref 1.015
_refine_ls_hydrogen_treatment constr
_refine_ls_matrix_type full
_refine_ls_number_parameters 635
_refine_ls_number_reflns 9219
_refine_ls_number_restraints 0
_refine_ls_restrained_S_all 1.015
_refine_ls_R_factor_all 0.0958
_refine_ls_R_factor_gt 0.0456
_refine_ls_shift/su_max 0.002
_refine_ls_shift/su_mean 0.000
_refine_ls_structure_factor_coef Fsqd
_refine_ls_weighting_details
; calc
[0.00000+1.00000exp(2.00(sin\q/\l)^2^)]/
[\s^2^(Fo^2^)+0.0000+0.0000*P+(0.0170P)^2^+0.0000sin\q/\l]
where P = 0.33333Fo^2^ + 0.66667Fc^2^
;
_refine_ls_weighting_scheme calc
_refine_ls_wR_factor_gt 0.0770
_refine_ls_wR_factor_ref 0.0847
_reflns_number_gt 4805
_reflns_number_total 9219
_reflns_threshold_expression >2sigma(I)
_cod_data_source_file c1sc00688f.txt
_cod_data_source_block DMTPS-ALD
_cod_depositor_comments
;
The following automatic conversions were performed:

'_symmetry_cell_setting' value 'Orthorhombic' changed to
'orthorhombic' according to
/usr/data/users/saulius/automatic-downloads/retrospective/RSC/lib/dictionaries/cif_core.dic
dictionary named 'cif_core.dic' version 2.4.2 from 2011-04-26.

Automatic conversion script
Id: cif_fix_values 2281 2013-09-26 08:29:07Z andrius 
;
_cod_original_sg_symbol_H-M Pbca
_cod_database_code 1514949

loop_
_symmetry_equiv_pos_as_xyz
'x, y, z'
'-x+1/2, -y, z+1/2'
'-x, y+1/2, -z+1/2'
'x+1/2, -y+1/2, -z'
'-x, -y, -z'
'x-1/2, y, -z-1/2'
'x, -y-1/2, z-1/2'
'-x-1/2, y-1/2, z'

loop_
_atom_site_label
_atom_site_type_symbol
_atom_site_fract_x
_atom_site_fract_y
_atom_site_fract_z
_atom_site_U_iso_or_equiv
_atom_site_adp_type
_atom_site_occupancy
_atom_site_symmetry_multiplicity
_atom_site_calc_flag
_atom_site_refinement_flags
Si1 Si 0.33614(3) 0.27871(5) 0.248184(19) 0.03261(15) Uani 1 1 d .
O1 O 0.31292(12) -0.15179(18) 0.39655(5) 0.0739(8) Uani 1 1 d .
O2 O 0.29373(11) 0.72432(17) 0.10748(5) 0.0656(6) Uani 1 1 d .
C1 C 0.27792(11) 0.21257(19) 0.27766(6) 0.0319(6) Uani 1 1 d .
C2 C 0.22108(11) 0.24053(19) 0.26618(6) 0.0286(5) Uani 1 1 d .
C3 C 0.21950(11) 0.31761(18) 0.23531(6) 0.0280(5) Uani 1 1 d .
C4 C 0.27455(11) 0.34457(19) 0.22098(6) 0.0308(6) Uani 1 1 d .
C5 C 0.38500(13) 0.1903(2) 0.22141(7) 0.0506(8) Uani 1 1 d .
H5A H 0.4098 0.1512 0.2390 0.076 Uiso 1 1 calc R
H5B H 0.4122 0.2273 0.2045 0.076 Uiso 1 1 calc R
H5C H 0.3588 0.1458 0.2066 0.076 Uiso 1 1 calc R
C6 C 0.38501(13) 0.3684(2) 0.27379(8) 0.0536(8) Uani 1 1 d .
H6A H 0.4159 0.3324 0.2886 0.080 Uiso 1 1 calc R
H6B H 0.3594 0.4083 0.2907 0.080 Uiso 1 1 calc R
H6C H 0.4057 0.4120 0.2557 0.080 Uiso 1 1 calc R
C11 C 0.29137(11) 0.1373(2) 0.30655(6) 0.0347(6) Uani 1 1 d .
C12 C 0.33368(14) 0.1584(2) 0.33467(7) 0.0567(8) Uani 1 1 d .
H12A H 0.3535 0.2212 0.3349 0.068 Uiso 1 1 calc R
C13 C 0.34751(15) 0.0899(3) 0.36230(8) 0.0626(10) Uani 1 1 d .
H13A H 0.3758 0.1068 0.3817 0.075 Uiso 1 1 calc R
C14 C 0.32078(13) -0.0023(2) 0.36210(7) 0.0449(8) Uani 1 1 d .
C15 C 0.27907(13) -0.0257(2) 0.33374(6) 0.0408(7) Uani 1 1 d .
H15A H 0.2603 -0.0894 0.3332 0.049 Uiso 1 1 calc R
C16 C 0.26484(11) 0.0440(2) 0.30624(6) 0.0349(6) Uani 1 1 d .
H16A H 0.2364 0.0272 0.2869 0.042 Uiso 1 1 calc R
C17 C 0.33572(17) -0.0718(3) 0.39244(8) 0.0614(9) Uani 1 1 d .
H17A H 0.3659 -0.0518 0.4102 0.074 Uiso 1 1 calc R
C21 C 0.16246(11) 0.20304(18) 0.28270(6) 0.0294(5) Uani 1 1 d .
C22 C 0.15340(11) 0.20627(19) 0.32160(6) 0.0368(6) Uani 1 1 d .
H22A H 0.1854 0.2292 0.3376 0.044 Uiso 1 1 calc R
C23 C 0.09806(13) 0.1763(2) 0.33694(7) 0.0488(8) Uani 1 1 d .
H23A H 0.0923 0.1791 0.3634 0.059 Uiso 1 1 calc R
C24 C 0.05135(12) 0.1425(2) 0.31443(8) 0.0484(7) Uani 1 1 d .
H24A H 0.0131 0.1234 0.3252 0.058 Uiso 1 1 calc R
C25 C 0.06029(12) 0.1365(2) 0.27600(7) 0.0413(7) Uani 1 1 d .
H25A H 0.0284 0.1118 0.2603 0.050 Uiso 1 1 calc R
C26 C 0.11523(11) 0.16605(18) 0.26043(6) 0.0336(6) Uani 1 1 d .
H26A H 0.1210 0.1611 0.2340 0.040 Uiso 1 1 calc R
C31 C 0.15920(11) 0.35753(18) 0.22214(6) 0.0305(5) Uani 1 1 d .
C32 C 0.11746(11) 0.39917(19) 0.24720(7) 0.0371(6) Uani 1 1 d .
H32A H 0.1282 0.4052 0.2730 0.045 Uiso 1 1 calc R
C33 C 0.06074(12) 0.4318(2) 0.23523(8) 0.0474(7) Uani 1 1 d .
H33A H 0.0327 0.4601 0.2527 0.057 Uiso 1 1 calc R
C34 C 0.04483(13) 0.4233(2) 0.19772(8) 0.0533(8) Uani 1 1 d .
H34A H 0.0056 0.4453 0.1894 0.064 Uiso 1 1 calc R
C35 C 0.08552(13) 0.3833(2) 0.17243(7) 0.0480(7) Uani 1 1 d .
H35A H 0.0744 0.3778 0.1466 0.058 Uiso 1 1 calc R
C36 C 0.14292(11) 0.3508(2) 0.18427(6) 0.0379(6) Uani 1 1 d .
H36A H 0.1711 0.3239 0.1666 0.045 Uiso 1 1 calc R
C41 C 0.28495(11) 0.42253(19) 0.19251(6) 0.0292(6) Uani 1 1 d .
C42 C 0.26187(11) 0.51858(19) 0.19664(6) 0.0328(6) Uani 1 1 d .
H42A H 0.2381 0.5345 0.2183 0.039 Uiso 1 1 calc R
C43 C 0.27280(11) 0.59067(19) 0.17011(6) 0.0332(6) Uani 1 1 d .
H43A H 0.2571 0.6558 0.1736 0.040 Uiso 1 1 calc R
C44 C 0.30700(12) 0.5681(2) 0.13799(6) 0.0393(7) Uani 1 1 d .
C45 C 0.33069(13) 0.4746(2) 0.13391(7) 0.0465(7) Uani 1 1 d .
H45A H 0.3544 0.4593 0.1122 0.056 Uiso 1 1 calc R
C46 C 0.32079(12) 0.4016(2) 0.16077(7) 0.0434(7) Uani 1 1 d .
H46A H 0.3383 0.3376 0.1576 0.052 Uiso 1 1 calc R
C47 C 0.31567(14) 0.6417(2) 0.10800(7) 0.0525(8) Uani 1 1 d .
H47A H 0.3406 0.6229 0.0872 0.063 Uiso 1 1 calc R
Si1A Si 0.57855(3) 0.25171(6) 0.018082(18) 0.03567(16) Uani 1 1 d .
O1A O 0.49022(17) 0.5752(2) 0.18783(7) 0.1353(14) Uani 1 1 d .
O2A O 0.60780(11) -0.19926(16) -0.12279(5) 0.0632(6) Uani 1 1 d .
C1A C 0.50535(12) 0.31754(19) 0.03271(6) 0.0354(6) Uani 1 1 d .
C2A C 0.46064(12) 0.2922(2) 0.00811(6) 0.0355(6) Uani 1 1 d .
C3A C 0.47750(12) 0.21459(19) -0.02079(6) 0.0341(6) Uani 1 1 d .
C4A C 0.53729(12) 0.18486(19) -0.02036(6) 0.0344(6) Uani 1 1 d .
C5A C 0.63859(12) 0.3407(2) 0.00164(7) 0.0468(8) Uani 1 1 d .
H5AA H 0.6730 0.3038 -0.0093 0.070 Uiso 1 1 calc R
H5AB H 0.6533 0.3801 0.0230 0.070 Uiso 1 1 calc R
H5AC H 0.6210 0.3850 -0.0174 0.070 Uiso 1 1 calc R
C6A C 0.61274(13) 0.1639(2) 0.05253(6) 0.0464(7) Uani 1 1 d .
H6AA H 0.6439 0.1231 0.0399 0.070 Uiso 1 1 calc R
H6AB H 0.5804 0.1210 0.0628 0.070 Uiso 1 1 calc R
H6AC H 0.6320 0.2013 0.0731 0.070 Uiso 1 1 calc R
C11A C 0.49893(12) 0.3902(2) 0.06363(6) 0.0367(6) Uani 1 1 d .
C12A C 0.48638(13) 0.4902(2) 0.05742(7) 0.0419(7) Uani 1 1 d .
H12B H 0.4808 0.5135 0.0324 0.050 Uiso 1 1 calc R
C13A C 0.48188(14) 0.5561(2) 0.08707(7) 0.0506(8) Uani 1 1 d .
H13B H 0.4733 0.6240 0.0822 0.061 Uiso 1 1 calc R
C14A C 0.48974(15) 0.5240(3) 0.12420(7) 0.0516(8) Uani 1 1 d .
C15A C 0.50294(15) 0.4250(3) 0.13040(7) 0.0571(9) Uani 1 1 d .
H15B H 0.5088 0.4020 0.1554 0.069 Uiso 1 1 calc R
C16A C 0.50777(14) 0.3591(2) 0.10085(7) 0.0485(8) Uani 1 1 d .
H16B H 0.5173 0.2915 0.1058 0.058 Uiso 1 1 calc R
C17A C 0.48303(18) 0.5991(3) 0.15482(8) 0.0866(14) Uani 1 1 d .
H17B H 0.4731 0.6658 0.1487 0.104 Uiso 1 1 calc R
C21A C 0.39696(12) 0.3325(2) 0.00887(6) 0.0364(6) Uani 1 1 d .
C22A C 0.36155(13) 0.3264(2) 0.04124(7) 0.0464(7) Uani 1 1 d .
H22B H 0.3789 0.2995 0.0636 0.056 Uiso 1 1 calc R
C23A C 0.30081(13) 0.3593(2) 0.04142(8) 0.0537(8) Uani 1 1 d .
H23B H 0.2772 0.3554 0.0639 0.064 Uiso 1 1 calc R
C24A C 0.27493(14) 0.3972(2) 0.00925(8) 0.0558(8) Uani 1 1 d .
H24B H 0.2334 0.4191 0.0094 0.067 Uiso 1 1 calc R
C25A C 0.30914(13) 0.4036(2) -0.02327(8) 0.0508(8) Uani 1 1 d .
H25B H 0.2913 0.4298 -0.0456 0.061 Uiso 1 1 calc R
C26A C 0.36997(13) 0.3715(2) -0.02343(7) 0.0419(7) Uani 1 1 d .
H26B H 0.3934 0.3763 -0.0459 0.050 Uiso 1 1 calc R
C31A C 0.43023(13) 0.1731(2) -0.04680(7) 0.0404(6) Uani 1 1 d .
C32A C 0.37483(14) 0.1350(2) -0.03341(9) 0.0553(8) Uani 1 1 d .
H32B H 0.3661 0.1373 -0.0072 0.066 Uiso 1 1 calc R
C33A C 0.33258(16) 0.0941(2) -0.05779(11) 0.0750(11) Uani 1 1 d .
H33B H 0.2944 0.0703 -0.0484 0.090 Uiso 1 1 calc R
C34A C 0.34558(19) 0.0876(3) -0.09604(12) 0.0890(14) Uani 1 1 d .
H34B H 0.3171 0.0569 -0.1126 0.107 Uiso 1 1 calc R
C35A C 0.39971(18) 0.1256(3) -0.10975(9) 0.0726(11) Uani 1 1 d .
H35B H 0.4082 0.1223 -0.1360 0.087 Uiso 1 1 calc R
C36A C 0.44232(15) 0.1690(2) -0.08535(8) 0.0561(8) Uani 1 1 d .
H36B H 0.4795 0.1957 -0.0950 0.067 Uiso 1 1 calc R
C41A C 0.56287(11) 0.10334(19) -0.04332(6) 0.0324(6) Uani 1 1 d .
C42A C 0.53209(12) 0.01299(19) -0.04730(6) 0.0369(6) Uani 1 1 d .
H42B H 0.4944 0.0026 -0.0344 0.044 Uiso 1 1 calc R
C43A C 0.55592(12) -0.0621(2) -0.06997(7) 0.0393(6) Uani 1 1 d .
H43B H 0.5342 -0.1230 -0.0726 0.047 Uiso 1 1 calc R
C44A C 0.61141(12) -0.0485(2) -0.08886(7) 0.0391(7) Uani 1 1 d .
C45A C 0.64323(13) 0.0395(2) -0.08371(7) 0.0453(7) Uani 1 1 d .
H45B H 0.6816 0.0490 -0.0960 0.054 Uiso 1 1 calc R
C46A C 0.61972(12) 0.1140(2) -0.06089(6) 0.0389(6) Uani 1 1 d .
H46B H 0.6427 0.1732 -0.0572 0.047 Uiso 1 1 calc R
C47A C 0.63436(14) -0.1238(2) -0.11498(7) 0.0523(8) Uani 1 1 d .
H47B H 0.6730 -0.1123 -0.1266 0.063 Uiso 1 1 calc R

loop_
_atom_site_aniso_label
_atom_site_aniso_U_11
_atom_site_aniso_U_22
_atom_site_aniso_U_33
_atom_site_aniso_U_23
_atom_site_aniso_U_13
_atom_site_aniso_U_12
Si1 0.0223(3) 0.0335(4) 0.0420(3) 0.0025(3) -0.0016(3) -0.0001(3)
O1 0.101(2) 0.0674(18) 0.0532(12) 0.0194(13) 0.0114(12) 0.0318(16)
O2 0.0731(16) 0.0604(17) 0.0633(12) 0.0235(12) -0.0041(11) -0.0123(14)
C1 0.0282(13) 0.0335(15) 0.0341(12) 0.0006(11) -0.0066(10) -0.0026(12)
C2 0.0282(12) 0.0268(14) 0.0309(11) -0.0029(10) -0.0004(9) -0.0029(11)
C3 0.0239(12) 0.0302(15) 0.0299(11) -0.0017(10) 0.0005(9) 0.0011(11)
C4 0.0254(13) 0.0325(16) 0.0344(12) -0.0035(11) -0.0002(10) 0.0020(12)
C5 0.0384(16) 0.050(2) 0.0629(17) 0.0053(15) 0.0086(13) 0.0139(15)
C6 0.0410(17) 0.053(2) 0.0663(18) -0.0026(16) -0.0125(14) -0.0113(16)
C11 0.0288(14) 0.0385(17) 0.0367(13) 0.0057(12) -0.0026(10) 0.0047(12)
C12 0.0526(19) 0.057(2) 0.0607(18) 0.0132(16) -0.0260(15) -0.0065(17)
C13 0.057(2) 0.077(3) 0.0542(18) 0.0144(17) -0.0242(15) -0.0003(19)
C14 0.0449(17) 0.057(2) 0.0332(14) 0.0094(14) -0.0011(12) 0.0184(15)
C15 0.0478(17) 0.0372(17) 0.0374(14) 0.0064(12) 0.0097(12) 0.0102(14)
C16 0.0336(15) 0.0390(18) 0.0321(13) -0.0001(11) -0.0009(10) 0.0041(12)
C17 0.076(2) 0.064(2) 0.0444(17) 0.0157(16) 0.0070(16) 0.026(2)
C21 0.0240(12) 0.0284(14) 0.0358(12) 0.0032(10) 0.0008(10) 0.0028(11)
C22 0.0341(15) 0.0404(17) 0.0358(13) 0.0002(11) 0.0009(10) 0.0038(13)
C23 0.0466(18) 0.063(2) 0.0374(14) 0.0043(14) 0.0125(12) 0.0060(16)
C24 0.0327(15) 0.052(2) 0.0601(17) 0.0060(15) 0.0143(13) -0.0044(14)
C25 0.0312(14) 0.0355(17) 0.0572(17) 0.0015(13) -0.0007(12) -0.0058(12)
C26 0.0315(14) 0.0313(15) 0.0381(13) 0.0024(11) -0.0028(10) -0.0004(12)
C31 0.0225(12) 0.0304(14) 0.0386(13) 0.0089(10) -0.0004(10) 0.0008(11)
C32 0.0314(14) 0.0334(15) 0.0466(14) 0.0087(12) 0.0040(11) 0.0030(12)
C33 0.0295(15) 0.0432(19) 0.0694(19) 0.0132(14) 0.0115(13) 0.0086(13)
C34 0.0268(15) 0.051(2) 0.082(2) 0.0241(17) -0.0039(14) 0.0005(14)
C35 0.0378(16) 0.056(2) 0.0505(16) 0.0179(14) -0.0115(13) -0.0080(15)
C36 0.0305(14) 0.0419(18) 0.0413(14) 0.0087(12) -0.0029(11) -0.0025(13)
C41 0.0241(12) 0.0331(16) 0.0303(12) -0.0002(10) 0.0007(9) -0.0026(11)
C42 0.0310(15) 0.0377(17) 0.0296(12) -0.0009(11) 0.0012(9) 0.0043(12)
C43 0.0353(14) 0.0296(16) 0.0346(13) 0.0020(11) -0.0032(10) 0.0002(12)
C44 0.0379(15) 0.0448(19) 0.0351(13) 0.0064(12) 0.0027(11) -0.0063(14)
C45 0.0474(17) 0.054(2) 0.0382(14) 0.0013(13) 0.0186(12) -0.0029(16)
C46 0.0431(17) 0.0391(18) 0.0481(15) -0.0031(13) 0.0125(12) 0.0057(14)
C47 0.057(2) 0.058(2) 0.0426(16) 0.0131(15) 0.0037(13) -0.0093(17)
Si1A 0.0404(4) 0.0334(4) 0.0332(3) -0.0057(3) 0.0001(3) -0.0015(4)
O1A 0.212(4) 0.138(3) 0.0566(16) -0.0348(17) -0.0059(19) 0.043(3)
O2A 0.0803(17) 0.0492(15) 0.0602(12) -0.0144(11) 0.0165(11) 0.0054(13)
C1A 0.0380(15) 0.0332(16) 0.0351(13) -0.0021(11) 0.0002(11) 0.0025(13)
C2A 0.0413(16) 0.0299(16) 0.0354(13) 0.0016(11) 0.0053(10) -0.0002(13)
C3A 0.0391(15) 0.0296(14) 0.0336(13) 0.0013(11) -0.0011(11) 0.0006(12)
C4A 0.0427(16) 0.0292(15) 0.0313(12) -0.0019(11) 0.0024(10) -0.0007(12)
C5A 0.0471(17) 0.044(2) 0.0492(15) -0.0062(13) 0.0016(13) -0.0134(16)
C6A 0.0501(18) 0.0464(19) 0.0425(14) -0.0043(13) -0.0026(12) 0.0024(15)
C11A 0.0370(15) 0.0377(17) 0.0354(13) -0.0027(11) -0.0016(11) 0.0000(13)
C12A 0.0594(19) 0.0353(17) 0.0310(13) -0.0027(11) 0.0014(12) 0.0036(14)
C13A 0.064(2) 0.0355(18) 0.0524(17) -0.0058(14) 0.0079(15) 0.0044(16)
C14A 0.063(2) 0.053(2) 0.0387(15) -0.0090(14) 0.0020(13) 0.0017(17)
C15A 0.070(2) 0.067(3) 0.0345(15) -0.0049(15) -0.0046(14) 0.0094(19)
C16A 0.062(2) 0.0408(19) 0.0426(15) -0.0012(13) -0.0070(13) 0.0093(15)
C17A 0.108(3) 0.112(4) 0.0400(18) -0.023(2) 0.0004(18) 0.007(3)
C21A 0.0356(15) 0.0310(16) 0.0428(14) -0.0033(12) -0.0008(11) 0.0010(13)
C22A 0.0462(17) 0.0491(19) 0.0438(15) -0.0032(14) 0.0021(12) 0.0047(15)
C23A 0.0438(18) 0.064(2) 0.0535(17) -0.0047(16) 0.0134(14) 0.0011(17)
C24A 0.0366(16) 0.061(2) 0.070(2) -0.0006(17) 0.0044(14) 0.0095(17)
C25A 0.0444(17) 0.052(2) 0.0562(17) 0.0067(15) -0.0034(14) 0.0093(16)
C26A 0.0418(17) 0.0378(17) 0.0462(15) 0.0011(13) 0.0063(12) 0.0034(14)
C31A 0.0445(17) 0.0334(16) 0.0434(15) -0.0072(12) -0.0102(12) 0.0087(13)
C32A 0.046(2) 0.046(2) 0.073(2) -0.0074(16) -0.0113(15) -0.0004(16)
C33A 0.054(2) 0.054(2) 0.117(3) -0.008(2) -0.028(2) -0.0066(19)
C34A 0.086(3) 0.072(3) 0.110(3) -0.022(2) -0.060(3) 0.010(3)
C35A 0.094(3) 0.065(3) 0.0589(19) -0.0150(18) -0.034(2) 0.014(2)
C36A 0.068(2) 0.048(2) 0.0514(17) -0.0063(15) -0.0144(15) 0.0106(18)
C41A 0.0349(14) 0.0365(16) 0.0256(12) -0.0001(11) 0.0013(10) 0.0009(12)
C42A 0.0377(15) 0.0334(16) 0.0395(14) -0.0053(11) 0.0073(11) -0.0028(13)
C43A 0.0425(16) 0.0309(16) 0.0446(14) -0.0033(12) 0.0091(12) -0.0022(13)
C44A 0.0400(16) 0.0415(18) 0.0359(14) -0.0043(12) 0.0055(11) 0.0064(14)
C45A 0.0382(16) 0.056(2) 0.0419(15) -0.0050(13) 0.0101(12) -0.0048(15)
C46A 0.0377(16) 0.0411(18) 0.0379(14) -0.0046(12) 0.0003(11) -0.0084(13)
C47A 0.0528(19) 0.053(2) 0.0514(17) -0.0092(15) 0.0146(14) 0.0022(17)

loop_
_atom_type_symbol
_atom_type_description
_atom_type_scat_dispersion_real
_atom_type_scat_dispersion_imag
_atom_type_scat_source
C C 0.0181 0.0091 'International Tables Vol C Tables 4.2.6.8 and 6.1.1.4'
H H 0.0000 0.0000 'International Tables Vol C Tables 4.2.6.8 and 6.1.1.4'
O O 0.0492 0.0322 'International Tables Vol C Tables 4.2.6.8 and 6.1.1.4'
Si Si 0.2541 0.3302 'International Tables Vol C Tables 4.2.6.8 and 6.1.1.4'

loop_
_geom_angle_atom_site_label_1
_geom_angle_atom_site_label_2
_geom_angle_atom_site_label_3
_geom_angle
C6 Si1 C5 109.99(13)
C6 Si1 C1 115.20(12)
C5 Si1 C1 111.63(12)
C6 Si1 C4 110.80(12)
C5 Si1 C4 116.64(12)
C1 Si1 C4 91.72(10)
C2 C1 C11 125.6(2)
C2 C1 Si1 108.50(17)
C11 C1 Si1 125.74(18)
C1 C2 C21 124.6(2)
C1 C2 C3 115.5(2)
C21 C2 C3 119.9(2)
C4 C3 C31 124.3(2)
C4 C3 C2 116.0(2)
C31 C3 C2 119.7(2)
C3 C4 C41 125.8(2)
C3 C4 Si1 108.19(18)
C41 C4 Si1 125.48(18)
C16 C11 C12 117.9(2)
C16 C11 C1 122.5(2)
C12 C11 C1 119.5(3)
C13 C12 C11 121.3(3)
C14 C13 C12 120.6(3)
C13 C14 C15 119.0(3)
C13 C14 C17 118.8(3)
C15 C14 C17 122.2(3)
C16 C15 C14 120.0(3)
C11 C16 C15 121.0(2)
O1 C17 C14 125.1(4)
C26 C21 C22 118.1(2)
C26 C21 C2 122.0(2)
C22 C21 C2 120.0(2)
C23 C22 C21 120.3(2)
C24 C23 C22 120.9(2)
C23 C24 C25 119.4(3)
C26 C25 C24 120.2(2)
C25 C26 C21 121.2(2)
C32 C31 C36 118.6(2)
C32 C31 C3 121.3(2)
C36 C31 C3 120.1(2)
C33 C32 C31 121.1(2)
C32 C33 C34 119.7(3)
C35 C34 C33 120.2(3)
C34 C35 C36 120.4(2)
C35 C36 C31 120.0(3)
C42 C41 C46 118.1(2)
C42 C41 C4 122.2(2)
C46 C41 C4 119.6(2)
C43 C42 C41 121.4(2)
C42 C43 C44 119.9(2)
C45 C44 C43 119.2(2)
C45 C44 C47 119.8(2)
C43 C44 C47 121.0(3)
C44 C45 C46 121.4(2)
C45 C46 C41 119.9(3)
O2 C47 C44 125.6(3)
C6A Si1A C4A 111.54(12)
C6A Si1A C5A 109.58(13)
C4A Si1A C5A 114.70(11)
C6A Si1A C1A 117.00(11)
C4A Si1A C1A 91.27(11)
C5A Si1A C1A 111.90(13)
C2A C1A C11A 125.4(2)
C2A C1A Si1A 108.03(18)
C11A C1A Si1A 126.38(19)
C1A C2A C21A 124.5(2)
C1A C2A C3A 116.1(2)
C21A C2A C3A 119.4(2)
C4A C3A C31A 123.7(2)
C4A C3A C2A 115.4(2)
C31A C3A C2A 120.9(2)
C3A C4A C41A 125.0(2)
C3A C4A Si1A 109.02(18)
C41A C4A Si1A 125.57(19)
C12A C11A C16A 117.8(2)
C12A C11A C1A 122.8(2)
C16A C11A C1A 119.3(2)
C13A C12A C11A 121.0(2)
C12A C13A C14A 120.8(3)
C15A C14A C13A 118.3(3)
C15A C14A C17A 123.9(3)
C13A C14A C17A 117.8(3)
C16A C15A C14A 121.1(3)
C15A C16A C11A 121.0(3)
O1A C17A C14A 120.4(4)
C22A C21A C26A 118.1(3)
C22A C21A C2A 120.7(2)
C26A C21A C2A 121.0(2)
C21A C22A C23A 120.8(3)
C24A C23A C22A 120.2(3)
C23A C24A C25A 120.0(3)
C24A C25A C26A 119.9(3)
C21A C26A C25A 121.0(3)
C32A C31A C36A 118.9(3)
C32A C31A C3A 121.6(2)
C36A C31A C3A 119.5(3)
C33A C32A C31A 120.7(3)
C32A C33A C34A 120.2(4)
C35A C34A C33A 119.8(3)
C34A C35A C36A 120.3(3)
C31A C36A C35A 120.0(3)
C46A C41A C42A 118.1(2)
C46A C41A C4A 120.3(2)
C42A C41A C4A 121.6(2)
C43A C42A C41A 120.9(2)
C44A C43A C42A 120.3(3)
C45A C44A C43A 118.8(2)
C45A C44A C47A 120.5(3)
C43A C44A C47A 120.6(3)
C44A C45A C46A 120.8(2)
C45A C46A C41A 120.9(3)
O2A C47A C44A 124.7(3)

loop_
_geom_bond_atom_site_label_1
_geom_bond_atom_site_label_2
_geom_bond_distance
Si1 C6 1.848(3)
Si1 C5 1.858(3)
Si1 C1 1.869(2)
Si1 C4 1.875(2)
O1 C17 1.194(4)
O2 C47 1.211(3)
C1 C2 1.355(3)
C1 C11 1.472(3)
C2 C21 1.492(3)
C2 C3 1.510(3)
C3 C4 1.350(3)
C3 C31 1.492(3)
C4 C41 1.475(3)
C11 C16 1.383(3)
C11 C12 1.387(3)
C12 C13 1.379(4)
C13 C14 1.371(4)
C14 C15 1.391(3)
C14 C17 1.464(4)
C15 C16 1.389(3)
C21 C26 1.389(3)
C21 C22 1.396(3)
C22 C23 1.381(3)
C23 C24 1.370(4)
C24 C25 1.381(3)
C25 C26 1.375(3)
C31 C32 1.389(3)
C31 C36 1.393(3)
C32 C33 1.377(3)
C33 C34 1.381(4)
C34 C35 1.371(4)
C35 C36 1.388(3)
C41 C42 1.395(3)
C41 C46 1.399(3)
C42 C43 1.373(3)
C43 C44 1.395(3)
C44 C45 1.369(4)
C44 C47 1.467(3)
C45 C46 1.386(3)
Si1A C6A 1.857(3)
Si1A C4A 1.865(2)
Si1A C5A 1.866(3)
Si1A C1A 1.895(3)
O1A C17A 1.225(4)
O2A C47A 1.201(3)
C1A C2A 1.351(3)
C1A C11A 1.477(3)
C2A C21A 1.487(3)
C2A C3A 1.510(3)
C3A C4A 1.361(3)
C3A C31A 1.491(3)
C4A C41A 1.476(3)
C11A C12A 1.392(3)
C11A C16A 1.400(3)
C12A C13A 1.380(3)
C13A C14A 1.398(4)
C14A C15A 1.382(4)
C14A C17A 1.492(4)
C15A C16A 1.378(4)
C21A C22A 1.386(3)
C21A C26A 1.391(3)
C22A C23A 1.393(4)
C23A C24A 1.372(4)
C24A C25A 1.376(4)
C25A C26A 1.392(4)
C31A C32A 1.393(4)
C31A C36A 1.395(3)
C32A C33A 1.377(4)
C33A C34A 1.390(5)
C34A C35A 1.373(5)
C35A C36A 1.397(4)
C41A C46A 1.392(3)
C41A C42A 1.396(3)
C42A C43A 1.393(3)
C43A C44A 1.393(3)
C44A C45A 1.385(4)
C44A C47A 1.462(3)
C45A C46A 1.388(3)
